data_4071549
loop_
_publ_author_name
'Song, Li-Cheng'
'Fang, Xiao-Niu'
'Li, Chang-Gong'
'Yan, Jing'
'Bao, Hai-Lin'
'Hu, Qing-Mei'

_publ_section_title
;
 Novel \m-CO-Containing Butterfly Fe/S Cluster Anions Generated from
 Tetrathiols, Fe3(CO)12, and Et3N: Their Reactions with Electrophiles To
 Give Neutral Butterfly Fe/S Cluster Complexes
;
_journal_issue 13
_journal_name_full Organometallics
_journal_page_first 3225
_journal_paper_doi 10.1021/om800225y
_journal_volume 27
_journal_year 2008
_chemical_formula_sum 'C52 H24 Cl6 Fe8 O28 S4'
_chemical_formula_weight 1884.45
_chemical_name_systematic
; 
 ? 
;
_space_group_IT_number 14
_symmetry_cell_setting monoclinic
_symmetry_space_group_name_Hall '-P 2ybc'
_symmetry_space_group_name_H-M 'P 1 21/c 1'
_atom_sites_solution_hydrogens geom
_atom_sites_solution_primary direct
_atom_sites_solution_secondary difmap
_audit_creation_method SHELXL-97
_cell_angle_alpha 90.00
_cell_angle_beta 115.037(7)
_cell_angle_gamma 90.00
_cell_formula_units_Z 2
_cell_length_a 13.241(6)
_cell_length_b 26.387(12)
_cell_length_c 11.576(5)
_cell_measurement_reflns_used 4417
_cell_measurement_temperature 294(2)
_cell_measurement_theta_max 22.81
_cell_measurement_theta_min 2.48
_cell_volume 3664(3)
_computing_cell_refinement 'Bruker SMART'
_computing_data_collection 'Bruker SMART'
_computing_data_reduction 'Bruker SAINT'
_computing_molecular_graphics 'Bruker SHELXTL'
_computing_publication_material 'Bruker SHELXTL'
_computing_structure_refinement 'SHELXL-97 (Sheldrick, 1997)'
_computing_structure_solution 'SHELXS-97 (Sheldrick, 1990)'
_diffrn_ambient_temperature 294(2)
_diffrn_measured_fraction_theta_full 0.987
_diffrn_measured_fraction_theta_max 0.987
_diffrn_measurement_device_type 'CCD area detector'
_diffrn_measurement_method 'phi and omega scans'
_diffrn_radiation_monochromator graphite
_diffrn_radiation_source 'fine-focus sealed tube'
_diffrn_radiation_type MoK\a
_diffrn_radiation_wavelength 0.71073
_diffrn_reflns_av_R_equivalents 0.0488
_diffrn_reflns_av_sigmaI/netI 0.0646
_diffrn_reflns_limit_h_max 16
_diffrn_reflns_limit_h_min -16
_diffrn_reflns_limit_k_max 32
_diffrn_reflns_limit_k_min -19
_diffrn_reflns_limit_l_max 13
_diffrn_reflns_limit_l_min -14
_diffrn_reflns_number 20611
_diffrn_reflns_theta_full 26.45
_diffrn_reflns_theta_max 26.45
_diffrn_reflns_theta_min 1.54
_exptl_absorpt_coefficient_mu 1.945
_exptl_absorpt_correction_T_max 1.00000
_exptl_absorpt_correction_T_min 0.543269
_exptl_absorpt_correction_type multi-scan
_exptl_absorpt_process_details SADABS
_exptl_crystal_colour red
_exptl_crystal_density_diffrn 1.708
_exptl_crystal_density_meas ?
_exptl_crystal_density_method 'not measured'
_exptl_crystal_description prism
_exptl_crystal_F_000 1868
_exptl_crystal_size_max 0.20
_exptl_crystal_size_mid 0.16
_exptl_crystal_size_min 0.14
_refine_diff_density_max 0.990
_refine_diff_density_min -0.871
_refine_diff_density_rms 0.086
_refine_ls_extinction_method none
_refine_ls_goodness_of_fit_ref 1.017
_refine_ls_hydrogen_treatment constr
_refine_ls_matrix_type full
_refine_ls_number_parameters 514
_refine_ls_number_reflns 7456
_refine_ls_number_restraints 199
_refine_ls_restrained_S_all 1.057
_refine_ls_R_factor_all 0.1056
_refine_ls_R_factor_gt 0.0515
_refine_ls_shift/su_max 0.001
_refine_ls_shift/su_mean 0.000
_refine_ls_structure_factor_coef Fsqd
_refine_ls_weighting_details 'calc w=1/[\s^2^(Fo^2^)+(0.0776P)^2^+2.1506P] where P=(Fo^2^+2Fc^2^)/3'
_refine_ls_weighting_scheme calc
_refine_ls_wR_factor_gt 0.1299
_refine_ls_wR_factor_ref 0.1586
_reflns_number_gt 4311
_reflns_number_total 7456
_reflns_threshold_expression >2sigma(I)
_cod_data_source_file om800225y-file002.cif
_cod_data_source_block 070515a
_cod_depositor_comments
;
The following automatic conversions were performed:

'_symmetry_cell_setting' value 'Monoclinic' changed to 'monoclinic'
according to /home/saulius/struct/CIF-dictionaries/cif_core.dic
dictionary named 'cif_core.dic' version 2.4.1 from
2010-06-29.

'_exptl_absorpt_correction_type' value 'MULTI-SCAN'
changed to 'multi-scan' according to
/home/saulius/struct/CIF-dictionaries/cif_core.dic dictionary named
'cif_core.dic' version 2.4.1 from
2010-06-29.

'_refine_ls_hydrogen_treatment' value 'CONSTR' changed
to 'constr' according to
/home/saulius/struct/CIF-dictionaries/cif_core.dic dictionary named
'cif_core.dic' version 2.4.1 from 2010-06-29.

Automatic conversion script
Id: cif_fix_values 1715 2011-07-08 13:25:40Z adriana 

The following automatic conversions were performed:

'_exptl_crystal_density_meas' value 'none' was changed to '?' - the
value is perceived as not measured.

Automatic conversion script
Id: cif_fix_values 3008 2015-01-20 13:52:24Z robertas 
;
_cod_original_cell_volume 3665(3)
_cod_original_sg_symbol_H-M P2(1)/c
_cod_database_code 4071549

loop_
_symmetry_equiv_pos_as_xyz
'x, y, z'
'-x, y+1/2, -z+1/2'
'-x, -y, -z'
'x, -y-1/2, z-1/2'

loop_
_atom_site_label
_atom_site_type_symbol
_atom_site_fract_x
_atom_site_fract_y
_atom_site_fract_z
_atom_site_U_iso_or_equiv
_atom_site_adp_type
_atom_site_occupancy
_atom_site_symmetry_multiplicity
_atom_site_calc_flag
_atom_site_refinement_flags
_atom_site_disorder_assembly
_atom_site_disorder_group
Fe1 Fe 0.34543(6) 0.41484(3) -0.07319(7) 0.0481(2) Uani 1 1 d . A 4
Fe2 Fe 0.21313(6) 0.39284(3) -0.30230(7) 0.0512(2) Uani 1 1 d . A 4
Fe3 Fe 0.26622(6) 0.63785(3) 0.25436(7) 0.0481(2) Uani 1 1 d . B 4
Fe4 Fe 0.29706(7) 0.61478(3) 0.48156(7) 0.0526(2) Uani 1 1 d . B 4
S1 S 0.15438(10) 0.41929(5) -0.15523(12) 0.0414(3) Uani 1 1 d . A 4
S2 S 0.14964(10) 0.58735(5) 0.30366(12) 0.0430(3) Uani 1 1 d . B 4
O1 O 0.3949(5) 0.4401(2) 0.1951(4) 0.0976(18) Uani 1 1 d . A 4
O2 O 0.5758(4) 0.3863(2) -0.0207(6) 0.1011(18) Uani 1 1 d . A 4
O3 O 0.3703(4) 0.5151(2) -0.1704(5) 0.0909(16) Uani 1 1 d . A 4
O4 O 0.3636(4) 0.3709(3) -0.4253(5) 0.110(2) Uani 1 1 d . A 4
O5 O 0.0244(5) 0.3248(3) -0.4467(6) 0.126(2) Uani 1 1 d . A 4
O6 O 0.1315(5) 0.4861(2) -0.4583(5) 0.0977(18) Uani 1 1 d . A 4
O7 O 0.4214(4) 0.5557(2) 0.2683(5) 0.0910(16) Uani 1 1 d . B 4
O8 O 0.4280(4) 0.7155(2) 0.2586(6) 0.0985(17) Uani 1 1 d . B 4
O9 O 0.1436(6) 0.6356(3) -0.0261(5) 0.137(3) Uani 1 1 d . B 4
O10 O 0.3891(4) 0.5103(2) 0.5430(5) 0.0903(16) Uani 1 1 d . B 4
O11 O 0.5159(5) 0.6599(2) 0.6413(6) 0.130(3) Uani 1 1 d . B 4
O12 O 0.2008(6) 0.6204(3) 0.6680(6) 0.130(2) Uani 1 1 d . B 4
O13 O 0.3732(4) 0.31048(19) -0.1844(5) 0.0787(14) Uani 1 1 d . A 4
O14 O 0.3090(4) 0.72569(17) 0.4518(4) 0.0750(13) Uani 1 1 d . B 4
C1 C 0.3754(5) 0.4297(3) 0.0922(6) 0.0647(17) Uani 1 1 d . A 4
C2 C 0.4868(5) 0.3976(3) -0.0416(6) 0.0663(18) Uani 1 1 d . A 4
C3 C 0.3582(5) 0.4758(3) -0.1354(6) 0.0625(17) Uani 1 1 d . A 4
C4 C 0.3059(5) 0.3788(3) -0.3768(6) 0.074(2) Uani 1 1 d . A 4
C5 C 0.0972(6) 0.3516(3) -0.3927(7) 0.077(2) Uani 1 1 d . A 4
C6 C 0.1641(5) 0.4500(3) -0.3971(6) 0.0667(19) Uani 1 1 d . A 4
C7 C 0.3610(5) 0.5877(3) 0.2663(6) 0.0617(16) Uani 1 1 d . B 4
C8 C 0.3650(5) 0.6849(3) 0.2557(6) 0.0680(18) Uani 1 1 d . B 4
C9 C 0.1868(6) 0.6377(3) 0.0817(7) 0.078(2) Uani 1 1 d . B 4
C10 C 0.3549(5) 0.5509(3) 0.5199(5) 0.0628(17) Uani 1 1 d . B 4
C11 C 0.4313(6) 0.6431(3) 0.5782(6) 0.079(2) Uani 1 1 d . B 4
C12 C 0.2382(7) 0.6174(3) 0.5949(7) 0.079(2) Uani 1 1 d . B 4
C13 C 0.2941(5) 0.3426(2) -0.1693(6) 0.0615(17) Uani 1 1 d . A 4
C14 C 0.2982(5) 0.3323(2) -0.0468(6) 0.0672(18) Uani 1 1 d . A 4
H14 H 0.2262 0.3277 -0.0428 0.081 Uiso 1 1 calc R A 4
C15 C 0.3796(6) 0.2919(3) 0.0086(8) 0.092(2) Uani 1 1 d . A 4
H15 H 0.3997 0.2769 0.0879 0.111 Uiso 1 1 calc R A 4
C16 C 0.4202(7) 0.2806(3) -0.0765(10) 0.098(3) Uani 1 1 d . A 4
H16 H 0.4734 0.2557 -0.0644 0.118 Uiso 1 1 calc R A 4
C17 C 0.0946(4) 0.48448(19) -0.1855(5) 0.0403(12) Uani 1 1 d . A 4
H17A H 0.1527 0.5092 -0.1724 0.048 Uiso 1 1 calc R A 4
H17B H 0.0384 0.4874 -0.2726 0.048 Uiso 1 1 calc R A 4
C18 C 0.0428(4) 0.49378(18) -0.0927(4) 0.0340(11) Uani 1 1 d . . 4
C19 C 0.1119(4) 0.50325(19) 0.0353(4) 0.0371(11) Uani 1 1 d . C 4
H19 H 0.1883 0.5054 0.0595 0.044 Uiso 1 1 calc R C 4
C20 C 0.0728(4) 0.50966(18) 0.1289(4) 0.0358(11) Uani 1 1 d . . 4
C21 C 0.1568(4) 0.51975(19) 0.2671(4) 0.0412(12) Uani 1 1 d . B 4
H21A H 0.2315 0.5113 0.2776 0.049 Uiso 1 1 calc R B 4
H21B H 0.1392 0.4988 0.3250 0.049 Uiso 1 1 calc R B 4
C22 C 0.2439(5) 0.6819(2) 0.4010(6) 0.0590(16) Uani 1 1 d . B 4
C23 C 0.1521(5) 0.6977(2) 0.2864(7) 0.0684(18) Uani 1 1 d . B 4
H23 H 0.0779 0.6863 0.2744 0.082 Uiso 1 1 calc R B 4
C24 C 0.1661(7) 0.7518(3) 0.2743(8) 0.084(2) Uani 1 1 d . B 4
H24 H 0.1187 0.7726 0.2088 0.101 Uiso 1 1 calc R B 4
C25 C 0.2578(7) 0.7663(3) 0.3725(9) 0.092(2) Uani 1 1 d . B 4
H25 H 0.2846 0.7994 0.3867 0.110 Uiso 1 1 calc R B 4
C26 C 0.9206(16) 0.6785(4) 0.7841(11) 0.160(5) Uani 0.45 1 d PDU D 1
H26 H 1.0000 0.6749 0.8045 0.192 Uiso 0.45 1 calc PR D 1
Cl1 Cl 0.8575(9) 0.6178(3) 0.7534(10) 0.178(3) Uani 0.45 1 d PDU D 1
Cl2 Cl 0.8575(7) 0.7169(4) 0.6478(9) 0.141(3) Uani 0.45 1 d PDU D 1
Cl3 Cl 0.9065(9) 0.7040(4) 0.9162(9) 0.183(3) Uani 0.45 1 d PDU D 1
C26' C 0.8959(13) 0.6612(5) 0.7911(15) 0.163(5) Uani 0.30 1 d PDU E 2
H26' H 0.9522 0.6722 0.8742 0.195 Uiso 0.30 1 calc PR E 2
Cl1' Cl 0.9451(8) 0.6234(4) 0.6969(8) 0.125(3) Uani 0.30 1 d PDU E 2
Cl2' Cl 0.8150(12) 0.7095(4) 0.6882(15) 0.182(5) Uani 0.30 1 d PDU E 2
Cl3' Cl 0.7915(13) 0.6193(6) 0.7938(16) 0.198(5) Uani 0.30 1 d PDU E 2
C26A C 0.815(2) 0.6720(6) 0.7499(16) 0.157(5) Uani 0.25 1 d PDU F 3
H26A H 0.7363 0.6657 0.6935 0.189 Uiso 0.25 1 calc PR F 3
Cl1A Cl 0.8298(13) 0.7230(4) 0.8555(13) 0.138(4) Uani 0.25 1 d PDU F 3
Cl2A Cl 0.8943(13) 0.6851(7) 0.6609(14) 0.147(4) Uani 0.25 1 d PDU F 3
Cl3A Cl 0.8729(13) 0.6214(4) 0.8620(16) 0.158(4) Uani 0.25 1 d PDU F 3

loop_
_atom_site_aniso_label
_atom_site_aniso_U_11
_atom_site_aniso_U_22
_atom_site_aniso_U_33
_atom_site_aniso_U_23
_atom_site_aniso_U_13
_atom_site_aniso_U_12
Fe1 0.0390(4) 0.0578(5) 0.0448(4) -0.0045(4) 0.0151(3) 0.0061(4)
Fe2 0.0407(4) 0.0679(6) 0.0464(5) -0.0167(4) 0.0199(4) 0.0010(4)
Fe3 0.0415(4) 0.0498(5) 0.0509(5) 0.0034(4) 0.0177(4) 0.0013(4)
Fe4 0.0551(5) 0.0535(5) 0.0417(4) -0.0079(4) 0.0130(4) -0.0064(4)
S1 0.0409(7) 0.0450(8) 0.0434(7) -0.0015(6) 0.0229(6) 0.0041(6)
S2 0.0387(7) 0.0446(8) 0.0437(7) -0.0075(6) 0.0156(6) 0.0000(6)
O1 0.115(4) 0.121(5) 0.045(3) -0.011(3) 0.023(3) 0.012(4)
O2 0.048(3) 0.127(5) 0.122(4) -0.018(4) 0.030(3) 0.018(3)
O3 0.081(3) 0.077(4) 0.106(4) 0.006(3) 0.031(3) -0.024(3)
O4 0.081(3) 0.177(6) 0.096(4) -0.036(4) 0.060(3) 0.013(4)
O5 0.081(4) 0.155(6) 0.133(5) -0.070(5) 0.037(4) -0.048(4)
O6 0.111(4) 0.131(5) 0.066(3) 0.035(3) 0.051(3) 0.031(4)
O7 0.078(3) 0.080(4) 0.127(4) 0.003(3) 0.056(3) 0.021(3)
O8 0.082(3) 0.081(4) 0.147(5) -0.007(3) 0.063(3) -0.023(3)
O9 0.155(6) 0.169(7) 0.053(3) 0.022(4) 0.011(4) -0.036(5)
O10 0.088(4) 0.077(4) 0.076(3) 0.014(3) 0.005(3) 0.019(3)
O11 0.094(4) 0.103(5) 0.116(5) 0.010(4) -0.029(4) -0.038(4)
O12 0.182(7) 0.145(6) 0.101(4) 0.004(4) 0.096(5) 0.027(5)
O13 0.067(3) 0.072(3) 0.096(3) -0.018(3) 0.033(3) 0.024(3)
O14 0.077(3) 0.053(3) 0.087(3) -0.020(3) 0.027(3) -0.013(3)
C1 0.056(4) 0.070(5) 0.057(4) 0.001(3) 0.014(3) 0.015(3)
C2 0.048(4) 0.082(5) 0.064(4) -0.015(4) 0.019(3) 0.004(3)
C3 0.042(3) 0.070(5) 0.071(4) -0.010(4) 0.020(3) -0.006(3)
C4 0.052(4) 0.112(6) 0.057(4) -0.026(4) 0.021(3) 0.009(4)
C5 0.054(4) 0.100(6) 0.075(4) -0.036(4) 0.026(4) -0.002(4)
C6 0.056(4) 0.114(6) 0.038(3) -0.004(4) 0.027(3) 0.007(4)
C7 0.054(4) 0.064(4) 0.070(4) -0.002(4) 0.029(3) -0.005(3)
C8 0.061(4) 0.066(4) 0.082(5) -0.002(4) 0.036(4) -0.004(4)
C9 0.075(4) 0.087(5) 0.067(5) 0.017(4) 0.025(4) -0.012(4)
C10 0.055(4) 0.075(5) 0.043(3) 0.006(3) 0.005(3) -0.002(4)
C11 0.080(5) 0.058(4) 0.064(4) 0.001(4) -0.005(4) -0.016(4)
C12 0.098(5) 0.082(5) 0.059(4) -0.013(4) 0.034(4) 0.000(4)
C13 0.044(3) 0.054(4) 0.083(4) -0.015(3) 0.024(3) 0.012(3)
C14 0.055(4) 0.059(4) 0.083(5) 0.016(4) 0.025(3) 0.011(3)
C15 0.091(5) 0.074(5) 0.107(6) 0.024(5) 0.036(5) 0.031(5)
C16 0.081(5) 0.069(5) 0.144(8) 0.002(6) 0.046(6) 0.030(4)
C17 0.041(3) 0.047(3) 0.038(3) 0.000(2) 0.022(2) 0.003(2)
C18 0.036(2) 0.035(3) 0.035(3) 0.002(2) 0.019(2) 0.003(2)
C19 0.025(2) 0.044(3) 0.040(3) -0.003(2) 0.012(2) 0.002(2)
C20 0.038(3) 0.033(3) 0.034(2) 0.001(2) 0.013(2) 0.005(2)
C21 0.043(3) 0.040(3) 0.036(3) 0.002(2) 0.013(2) 0.004(2)
C22 0.065(4) 0.051(4) 0.065(4) -0.011(3) 0.031(3) -0.001(3)
C23 0.053(4) 0.061(4) 0.095(5) 0.001(4) 0.035(4) 0.012(3)
C24 0.078(5) 0.047(4) 0.123(6) 0.009(4) 0.037(5) 0.015(4)
C25 0.093(6) 0.041(4) 0.143(8) -0.008(5) 0.050(6) -0.001(4)
C26 0.163(7) 0.161(7) 0.157(7) 0.022(6) 0.068(6) -0.008(6)
Cl1 0.192(6) 0.099(4) 0.191(6) 0.007(4) 0.032(5) -0.021(4)
Cl2 0.144(5) 0.135(5) 0.150(5) 0.030(4) 0.067(4) 0.020(4)
Cl3 0.214(7) 0.216(7) 0.160(6) -0.028(5) 0.117(5) -0.013(6)
C26' 0.165(7) 0.156(7) 0.165(7) 0.021(6) 0.069(6) -0.014(6)
Cl1' 0.141(6) 0.136(6) 0.094(5) -0.015(4) 0.047(4) 0.006(5)
Cl2' 0.164(7) 0.173(7) 0.195(7) -0.003(6) 0.062(6) 0.039(6)
Cl3' 0.196(8) 0.187(8) 0.217(8) 0.009(6) 0.094(6) -0.014(7)
C26A 0.161(7) 0.151(7) 0.163(7) 0.019(6) 0.071(6) -0.008(6)
Cl1A 0.172(8) 0.119(7) 0.133(7) 0.008(6) 0.075(6) 0.028(6)
Cl2A 0.151(7) 0.174(7) 0.137(6) 0.018(6) 0.081(5) -0.011(6)
Cl3A 0.146(7) 0.155(7) 0.212(8) 0.059(6) 0.114(6) -0.007(6)

loop_
_atom_type_symbol
_atom_type_description
_atom_type_scat_dispersion_real
_atom_type_scat_dispersion_imag
_atom_type_scat_source
C C 0.0033 0.0016 'International Tables Vol C Tables 4.2.6.8 and 6.1.1.4'
H H 0.0000 0.0000 'International Tables Vol C Tables 4.2.6.8 and 6.1.1.4'
O O 0.0106 0.0060 'International Tables Vol C Tables 4.2.6.8 and 6.1.1.4'
Cl Cl 0.1484 0.1585 'International Tables Vol C Tables 4.2.6.8 and 6.1.1.4'
S S 0.1246 0.1234 'International Tables Vol C Tables 4.2.6.8 and 6.1.1.4'
Fe Fe 0.3463 0.8444 'International Tables Vol C Tables 4.2.6.8 and 6.1.1.4'

loop_
_geom_angle_atom_site_label_1
_geom_angle_atom_site_label_2
_geom_angle_atom_site_label_3
_geom_angle
_geom_angle_site_symmetry_1
_geom_angle_site_symmetry_3
C3 Fe1 C2 92.4(3) . .
C3 Fe1 C1 102.2(3) . .
C2 Fe1 C1 95.5(3) . .
C3 Fe1 C13 130.0(3) . .
C2 Fe1 C13 87.4(3) . .
C1 Fe1 C13 127.6(3) . .
C3 Fe1 S1 93.57(19) . .
C2 Fe1 S1 164.0(2) . .
C1 Fe1 S1 97.7(2) . .
C13 Fe1 S1 77.38(15) . .
C3 Fe1 C14 165.4(3) . .
C2 Fe1 C14 92.9(3) . .
C1 Fe1 C14 90.8(3) . .
C13 Fe1 C14 36.8(2) . .
S1 Fe1 C14 77.96(16) . .
C3 Fe1 Fe2 85.8(2) . .
C2 Fe1 Fe2 110.5(2) . .
C1 Fe1 Fe2 152.6(2) . .
C13 Fe1 Fe2 48.50(18) . .
S1 Fe1 Fe2 55.29(4) . .
C14 Fe1 Fe2 79.55(17) . .
C5 Fe2 C4 100.5(3) . .
C5 Fe2 C6 98.7(3) . .
C4 Fe2 C6 91.3(3) . .
C5 Fe2 C13 95.5(3) . .
C4 Fe2 C13 88.9(3) . .
C6 Fe2 C13 165.6(3) . .
C5 Fe2 S1 98.2(2) . .
C4 Fe2 S1 160.0(2) . .
C6 Fe2 S1 92.85(18) . .
C13 Fe2 S1 82.30(19) . .
C5 Fe2 Fe1 141.2(3) . .
C4 Fe2 Fe1 103.6(2) . .
C6 Fe2 Fe1 110.6(2) . .
C13 Fe2 Fe1 55.47(18) . .
S1 Fe2 Fe1 56.67(5) . .
C7 Fe3 C8 91.5(3) . .
C7 Fe3 C9 98.2(3) . .
C8 Fe3 C9 95.2(3) . .
C7 Fe3 C22 131.1(3) . .
C8 Fe3 C22 87.9(3) . .
C9 Fe3 C22 130.6(3) . .
C7 Fe3 S2 94.3(2) . .
C8 Fe3 S2 164.9(2) . .
C9 Fe3 S2 97.8(2) . .
C22 Fe3 S2 77.76(17) . .
C7 Fe3 C23 166.9(3) . .
C8 Fe3 C23 92.8(3) . .
C9 Fe3 C23 93.7(3) . .
C22 Fe3 C23 36.9(2) . .
S2 Fe3 C23 78.64(18) . .
C7 Fe3 Fe4 86.7(2) . .
C8 Fe3 Fe4 110.9(2) . .
C9 Fe3 Fe4 153.4(2) . .
C22 Fe3 Fe4 48.77(17) . .
S2 Fe3 Fe4 55.65(4) . .
C23 Fe3 Fe4 80.16(17) . .
C12 Fe4 C11 98.6(4) . .
C12 Fe4 C10 97.2(3) . .
C11 Fe4 C10 91.7(3) . .
C12 Fe4 C22 97.6(3) . .
C11 Fe4 C22 89.0(3) . .
C10 Fe4 C22 164.9(3) . .
C12 Fe4 S2 101.7(2) . .
C11 Fe4 S2 158.7(3) . .
C10 Fe4 S2 92.13(19) . .
C22 Fe4 S2 81.99(18) . .
C12 Fe4 Fe3 144.6(2) . .
C11 Fe4 Fe3 103.0(2) . .
C10 Fe4 Fe3 109.7(2) . .
C22 Fe4 Fe3 55.55(17) . .
S2 Fe4 Fe3 56.11(5) . .
C17 S1 Fe2 113.43(15) . .
C17 S1 Fe1 115.50(17) . .
Fe2 S1 Fe1 68.04(5) . .
C21 S2 Fe4 114.06(16) . .
C21 S2 Fe3 113.61(18) . .
Fe4 S2 Fe3 68.24(6) . .
C16 O13 C13 107.7(6) . .
C25 O14 C22 108.4(5) . .
O1 C1 Fe1 178.4(7) . .
O2 C2 Fe1 179.2(8) . .
O3 C3 Fe1 177.1(6) . .
O4 C4 Fe2 178.5(8) . .
O5 C5 Fe2 178.0(8) . .
O6 C6 Fe2 179.1(7) . .
O7 C7 Fe3 176.9(6) . .
O8 C8 Fe3 178.6(7) . .
O9 C9 Fe3 174.9(8) . .
O10 C10 Fe4 178.6(6) . .
O11 C11 Fe4 178.2(7) . .
O12 C12 Fe4 178.3(8) . .
O13 C13 C14 106.9(5) . .
O13 C13 Fe2 119.6(5) . .
C14 C13 Fe2 133.4(4) . .
O13 C13 Fe1 120.2(4) . .
C14 C13 Fe1 77.6(4) . .
Fe2 C13 Fe1 76.0(2) . .
C13 C14 C15 106.7(6) . .
C13 C14 Fe1 65.6(4) . .
C15 C14 Fe1 123.6(5) . .
C13 C14 H14 116.3 . .
C15 C14 H14 116.3 . .
Fe1 C14 H14 116.3 . .
C16 C15 C14 107.0(7) . .
C16 C15 H15 126.5 . .
C14 C15 H15 126.5 . .
C15 C16 O13 111.7(6) . .
C15 C16 H16 124.1 . .
O13 C16 H16 124.1 . .
C18 C17 S1 107.4(3) . .
C18 C17 H17A 110.2 . .
S1 C17 H17A 110.2 . .
C18 C17 H17B 110.2 . .
S1 C17 H17B 110.2 . .
H17A C17 H17B 108.5 . .
C19 C18 C20 117.9(4) . 3_565
C19 C18 C17 119.4(4) . .
C20 C18 C17 122.6(4) 3_565 .
C18 C19 C20 123.6(4) . .
C18 C19 H19 118.2 . .
C20 C19 H19 118.2 . .
C19 C20 C18 118.4(4) . 3_565
C19 C20 C21 119.1(4) . .
C18 C20 C21 122.5(4) 3_565 .
C20 C21 S2 108.7(3) . .
C20 C21 H21A 109.9 . .
S2 C21 H21A 109.9 . .
C20 C21 H21B 109.9 . .
S2 C21 H21B 109.9 . .
H21A C21 H21B 108.3 . .
O14 C22 C23 106.0(5) . .
O14 C22 Fe4 120.1(4) . .
C23 C22 Fe4 133.6(5) . .
O14 C22 Fe3 120.1(4) . .
C23 C22 Fe3 77.0(4) . .
Fe4 C22 Fe3 75.7(2) . .
C22 C23 C24 106.5(6) . .
C22 C23 Fe3 66.1(3) . .
C24 C23 Fe3 122.3(5) . .
C22 C23 H23 116.7 . .
C24 C23 H23 116.7 . .
Fe3 C23 H23 116.7 . .
C25 C24 C23 108.0(7) . .
C25 C24 H24 126.0 . .
C23 C24 H24 126.0 . .
C24 C25 O14 111.1(6) . .
C24 C25 H25 124.5 . .
O14 C25 H25 124.5 . .
Cl3 C26 Cl2 112.1(9) . .
Cl3 C26 Cl1 107.8(9) . .
Cl2 C26 Cl1 109.7(9) . .
Cl3 C26 H26 109.1 . .
Cl2 C26 H26 109.1 . .
Cl1 C26 H26 109.1 . .
Cl2' C26' Cl3' 101.9(8) . .
Cl2' C26' Cl1' 105.4(8) . .
Cl3' C26' Cl1' 98.6(7) . .
Cl2' C26' H26' 116.2 . .
Cl3' C26' H26' 116.2 . .
Cl1' C26' H26' 116.2 . .
Cl1A C26A Cl2A 109.2(13) . .
Cl1A C26A Cl3A 100.2(7) . .
Cl2A C26A Cl3A 112.6(13) . .
Cl1A C26A H26A 111.4 . .
Cl2A C26A H26A 111.4 . .
Cl3A C26A H26A 111.4 . .

loop_
_geom_bond_atom_site_label_1
_geom_bond_atom_site_label_2
_geom_bond_distance
_geom_bond_site_symmetry_2
Fe1 C3 1.799(8) .
Fe1 C2 1.808(7) .
Fe1 C1 1.826(7) .
Fe1 C13 2.166(6) .
Fe1 S1 2.2982(18) .
Fe1 C14 2.322(7) .
Fe1 Fe2 2.5511(14) .
Fe2 C5 1.809(7) .
Fe2 C4 1.814(7) .
Fe2 C6 1.815(8) .
Fe2 C13 1.969(7) .
Fe2 S1 2.2610(16) .
Fe3 C7 1.789(7) .
Fe3 C8 1.799(7) .
Fe3 C9 1.823(8) .
Fe3 C22 2.177(6) .
Fe3 S2 2.2869(17) .
Fe3 C23 2.321(6) .
Fe3 Fe4 2.5585(16) .
Fe4 C12 1.788(8) .
Fe4 C11 1.812(7) .
Fe4 C10 1.828(8) .
Fe4 C22 1.986(6) .
Fe4 S2 2.2745(16) .
S1 C17 1.864(5) .
S2 C21 1.845(5) .
O1 C1 1.140(7) .
O2 C2 1.138(7) .
O3 C3 1.149(8) .
O4 C4 1.141(7) .
O5 C5 1.145(8) .
O6 C6 1.157(8) .
O7 C7 1.156(7) .
O8 C8 1.152(7) .
O9 C9 1.133(8) .
O10 C10 1.149(8) .
O11 C11 1.138(8) .
O12 C12 1.150(8) .
O13 C16 1.383(9) .
O13 C13 1.415(7) .
O14 C25 1.387(8) .
O14 C22 1.413(7) .
C13 C14 1.423(9) .
C14 C15 1.457(9) .
C14 H14 0.9800 .
C15 C16 1.339(11) .
C15 H15 0.9300 .
C16 H16 0.9300 .
C17 C18 1.518(6) .
C17 H17A 0.9700 .
C17 H17B 0.9700 .
C18 C19 1.395(6) .
C18 C20 1.409(6) 3_565
C19 C20 1.395(6) .
C19 H19 0.9300 .
C20 C18 1.409(6) 3_565
C20 C21 1.537(6) .
C21 H21A 0.9700 .
C21 H21B 0.9700 .
C22 C23 1.431(8) .
C23 C24 1.454(9) .
C23 H23 0.9800 .
C24 C25 1.322(10) .
C24 H24 0.9300 .
C25 H25 0.9300 .
C26 Cl3 1.752(10) .
C26 Cl2 1.760(10) .
C26 Cl1 1.774(10) .
C26 H26 0.9800 .
C26' Cl2' 1.764(10) .
C26' Cl3' 1.780(11) .
C26' Cl1' 1.790(11) .
C26' H26' 0.9800 .
C26A Cl1A 1.771(11) .
C26A Cl2A 1.791(11) .
C26A Cl3A 1.793(11) .
C26A H26A 0.9800 .

loop_
_geom_torsion_atom_site_label_1
_geom_torsion_atom_site_label_2
_geom_torsion_atom_site_label_3
_geom_torsion_atom_site_label_4
_geom_torsion
_geom_torsion_site_symmetry_1
_geom_torsion_site_symmetry_4
C3 Fe1 Fe2 C5 -154.3(4) . .
C2 Fe1 Fe2 C5 114.7(4) . .
C1 Fe1 Fe2 C5 -45.6(6) . .
C13 Fe1 Fe2 C5 48.0(4) . .
S1 Fe1 Fe2 C5 -57.0(3) . .
C14 Fe1 Fe2 C5 25.5(4) . .
C3 Fe1 Fe2 C4 78.8(3) . .
C2 Fe1 Fe2 C4 -12.2(4) . .
C1 Fe1 Fe2 C4 -172.5(5) . .
C13 Fe1 Fe2 C4 -78.9(3) . .
S1 Fe1 Fe2 C4 176.1(3) . .
C14 Fe1 Fe2 C4 -101.4(3) . .
C3 Fe1 Fe2 C6 -17.9(3) . .
C2 Fe1 Fe2 C6 -108.9(3) . .
C1 Fe1 Fe2 C6 90.8(5) . .
C13 Fe1 Fe2 C6 -175.6(3) . .
S1 Fe1 Fe2 C6 79.4(2) . .
C14 Fe1 Fe2 C6 161.9(3) . .
C3 Fe1 Fe2 C13 157.8(3) . .
C2 Fe1 Fe2 C13 66.8(3) . .
C1 Fe1 Fe2 C13 -93.5(5) . .
S1 Fe1 Fe2 C13 -104.9(2) . .
C14 Fe1 Fe2 C13 -22.4(3) . .
C3 Fe1 Fe2 S1 -97.3(2) . .
C2 Fe1 Fe2 S1 171.7(3) . .
C1 Fe1 Fe2 S1 11.4(5) . .
C13 Fe1 Fe2 S1 104.9(2) . .
C14 Fe1 Fe2 S1 82.51(17) . .
C7 Fe3 Fe4 C12 -155.9(5) . .
C8 Fe3 Fe4 C12 113.7(5) . .
C9 Fe3 Fe4 C12 -54.0(7) . .
C22 Fe3 Fe4 C12 46.5(5) . .
S2 Fe3 Fe4 C12 -58.4(4) . .
C23 Fe3 Fe4 C12 24.5(5) . .
C7 Fe3 Fe4 C11 78.0(3) . .
C8 Fe3 Fe4 C11 -12.4(3) . .
C9 Fe3 Fe4 C11 179.9(6) . .
C22 Fe3 Fe4 C11 -79.6(3) . .
S2 Fe3 Fe4 C11 175.5(3) . .
C23 Fe3 Fe4 C11 -101.6(3) . .
C7 Fe3 Fe4 C10 -18.6(3) . .
C8 Fe3 Fe4 C10 -109.0(3) . .
C9 Fe3 Fe4 C10 83.3(6) . .
C22 Fe3 Fe4 C10 -176.2(3) . .
S2 Fe3 Fe4 C10 78.9(2) . .
C23 Fe3 Fe4 C10 161.8(3) . .
C7 Fe3 Fe4 C22 157.6(3) . .
C8 Fe3 Fe4 C22 67.2(3) . .
C9 Fe3 Fe4 C22 -100.5(6) . .
S2 Fe3 Fe4 C22 -104.9(2) . .
C23 Fe3 Fe4 C22 -22.0(3) . .
C7 Fe3 Fe4 S2 -97.5(2) . .
C8 Fe3 Fe4 S2 172.2(2) . .
C9 Fe3 Fe4 S2 4.4(6) . .
C22 Fe3 Fe4 S2 104.9(2) . .
C23 Fe3 Fe4 S2 82.90(18) . .
C5 Fe2 S1 C17 -102.7(3) . .
C4 Fe2 S1 C17 98.3(8) . .
C6 Fe2 S1 C17 -3.5(3) . .
C13 Fe2 S1 C17 162.8(3) . .
Fe1 Fe2 S1 C17 109.34(18) . .
C5 Fe2 S1 Fe1 147.9(3) . .
C4 Fe2 S1 Fe1 -11.1(8) . .
C6 Fe2 S1 Fe1 -112.9(2) . .
C13 Fe2 S1 Fe1 53.44(18) . .
C3 Fe1 S1 C17 -24.0(3) . .
C2 Fe1 S1 C17 -135.8(9) . .
C1 Fe1 S1 C17 78.9(3) . .
C13 Fe1 S1 C17 -154.3(3) . .
C14 Fe1 S1 C17 168.0(2) . .
Fe2 Fe1 S1 C17 -106.42(17) . .
C3 Fe1 S1 Fe2 82.4(2) . .
C2 Fe1 S1 Fe2 -29.4(9) . .
C1 Fe1 S1 Fe2 -174.7(2) . .
C13 Fe1 S1 Fe2 -47.9(2) . .
C14 Fe1 S1 Fe2 -85.53(18) . .
C12 Fe4 S2 C21 -103.1(3) . .
C11 Fe4 S2 C21 94.8(7) . .
C10 Fe4 S2 C21 -5.3(3) . .
C22 Fe4 S2 C21 160.7(3) . .
Fe3 Fe4 S2 C21 107.10(19) . .
C12 Fe4 S2 Fe3 149.8(3) . .
C11 Fe4 S2 Fe3 -12.3(7) . .
C10 Fe4 S2 Fe3 -112.4(2) . .
C22 Fe4 S2 Fe3 53.58(17) . .
C7 Fe3 S2 C21 -24.6(3) . .
C8 Fe3 S2 C21 -137.0(8) . .
C9 Fe3 S2 C21 74.3(3) . .
C22 Fe3 S2 C21 -155.8(2) . .
C23 Fe3 S2 C21 166.5(2) . .
Fe4 Fe3 S2 C21 -107.73(17) . .
C7 Fe3 S2 Fe4 83.1(2) . .
C8 Fe3 S2 Fe4 -29.2(8) . .
C9 Fe3 S2 Fe4 -178.0(3) . .
C22 Fe3 S2 Fe4 -48.05(17) . .
C23 Fe3 S2 Fe4 -85.77(18) . .
C3 Fe1 C1 O1 -12(23) . .
C2 Fe1 C1 O1 82(23) . .
C13 Fe1 C1 O1 173(100) . .
S1 Fe1 C1 O1 -107(23) . .
C14 Fe1 C1 O1 175(100) . .
Fe2 Fe1 C1 O1 -116(23) . .
C3 Fe1 C2 O2 161(63) . .
C1 Fe1 C2 O2 59(63) . .
C13 Fe1 C2 O2 -69(63) . .
S1 Fe1 C2 O2 -87(63) . .
C14 Fe1 C2 O2 -33(63) . .
Fe2 Fe1 C2 O2 -112(63) . .
C2 Fe1 C3 O3 -53(13) . .
C1 Fe1 C3 O3 43(13) . .
C13 Fe1 C3 O3 -142(12) . .
S1 Fe1 C3 O3 141(13) . .
C14 Fe1 C3 O3 -165(12) . .
Fe2 Fe1 C3 O3 -164(13) . .
C5 Fe2 C4 O4 101(26) . .
C6 Fe2 C4 O4 2(26) . .
C13 Fe2 C4 O4 -164(26) . .
S1 Fe2 C4 O4 -100(26) . .
Fe1 Fe2 C4 O4 -110(26) . .
C4 Fe2 C5 O5 118(19) . .
C6 Fe2 C5 O5 -149(19) . .
C13 Fe2 C5 O5 28(19) . .
S1 Fe2 C5 O5 -55(19) . .
Fe1 Fe2 C5 O5 -10(19) . .
C5 Fe2 C6 O6 13(39) . .
C4 Fe2 C6 O6 114(39) . .
C13 Fe2 C6 O6 -155(38) . .
S1 Fe2 C6 O6 -85(39) . .
Fe1 Fe2 C6 O6 -141(39) . .
C8 Fe3 C7 O7 -72(11) . .
C9 Fe3 C7 O7 23(11) . .
C22 Fe3 C7 O7 -161(11) . .
S2 Fe3 C7 O7 122(11) . .
C23 Fe3 C7 O7 179(100) . .
Fe4 Fe3 C7 O7 177(100) . .
C7 Fe3 C8 O8 -125(28) . .
C9 Fe3 C8 O8 136(28) . .
C22 Fe3 C8 O8 6(28) . .
S2 Fe3 C8 O8 -13(29) . .
C23 Fe3 C8 O8 42(28) . .
Fe4 Fe3 C8 O8 -38(28) . .
C7 Fe3 C9 O9 -16(9) . .
C8 Fe3 C9 O9 76(8) . .
C22 Fe3 C9 O9 168(8) . .
S2 Fe3 C9 O9 -112(8) . .
C23 Fe3 C9 O9 169(8) . .
Fe4 Fe3 C9 O9 -115(8) . .
C12 Fe4 C10 O10 69(25) . .
C11 Fe4 C10 O10 168(25) . .
C22 Fe4 C10 O10 -99(25) . .
S2 Fe4 C10 O10 -33(25) . .
Fe3 Fe4 C10 O10 -87(25) . .
C12 Fe4 C11 O11 55(29) . .
C10 Fe4 C11 O11 -43(29) . .
C22 Fe4 C11 O11 152(29) . .
S2 Fe4 C11 O11 -143(28) . .
Fe3 Fe4 C11 O11 -154(29) . .
C11 Fe4 C12 O12 57(26) . .
C10 Fe4 C12 O12 150(26) . .
C22 Fe4 C12 O12 -33(26) . .
S2 Fe4 C12 O12 -116(26) . .
Fe3 Fe4 C12 O12 -70(26) . .
C16 O13 C13 C14 2.1(7) . .
C16 O13 C13 Fe2 177.8(5) . .
C16 O13 C13 Fe1 87.3(6) . .
C5 Fe2 C13 O13 90.8(5) . .
C4 Fe2 C13 O13 -9.6(5) . .
C6 Fe2 C13 O13 -100.5(10) . .
S1 Fe2 C13 O13 -171.6(5) . .
Fe1 Fe2 C13 O13 -117.1(5) . .
C5 Fe2 C13 C14 -94.8(7) . .
C4 Fe2 C13 C14 164.8(7) . .
C6 Fe2 C13 C14 73.9(13) . .
S1 Fe2 C13 C14 2.8(6) . .
Fe1 Fe2 C13 C14 57.3(6) . .
C5 Fe2 C13 Fe1 -152.1(2) . .
C4 Fe2 C13 Fe1 107.5(3) . .
C6 Fe2 C13 Fe1 16.6(11) . .
S1 Fe2 C13 Fe1 -54.55(12) . .
C3 Fe1 C13 O13 86.8(6) . .
C2 Fe1 C13 O13 -4.2(6) . .
C1 Fe1 C13 O13 -99.1(6) . .
S1 Fe1 C13 O13 170.8(6) . .
C14 Fe1 C13 O13 -102.5(6) . .
Fe2 Fe1 C13 O13 116.3(6) . .
C3 Fe1 C13 C14 -170.7(4) . .
C2 Fe1 C13 C14 98.3(4) . .
C1 Fe1 C13 C14 3.4(5) . .
S1 Fe1 C13 C14 -86.7(3) . .
Fe2 Fe1 C13 C14 -141.2(4) . .
C3 Fe1 C13 Fe2 -29.5(3) . .
C2 Fe1 C13 Fe2 -120.5(3) . .
C1 Fe1 C13 Fe2 144.6(3) . .
S1 Fe1 C13 Fe2 54.48(12) . .
C14 Fe1 C13 Fe2 141.2(4) . .
O13 C13 C14 C15 -1.7(7) . .
Fe2 C13 C14 C15 -176.6(5) . .
Fe1 C13 C14 C15 -119.8(5) . .
O13 C13 C14 Fe1 118.1(4) . .
Fe2 C13 C14 Fe1 -56.8(5) . .
C3 Fe1 C14 C13 29.3(12) . .
C2 Fe1 C14 C13 -81.8(4) . .
C1 Fe1 C14 C13 -177.3(4) . .
S1 Fe1 C14 C13 85.0(3) . .
Fe2 Fe1 C14 C13 28.5(3) . .
C3 Fe1 C14 C15 123.8(10) . .
C2 Fe1 C14 C15 12.7(7) . .
C1 Fe1 C14 C15 -82.8(7) . .
C13 Fe1 C14 C15 94.5(7) . .
S1 Fe1 C14 C15 179.4(7) . .
Fe2 Fe1 C14 C15 123.0(7) . .
C13 C14 C15 C16 0.7(9) . .
Fe1 C14 C15 C16 -70.7(8) . .
C14 C15 C16 O13 0.6(10) . .
C13 O13 C16 C15 -1.7(9) . .
Fe2 S1 C17 C18 171.3(3) . .
Fe1 S1 C17 C18 -112.8(3) . .
S1 C17 C18 C19 74.9(5) . .
S1 C17 C18 C20 -101.3(5) . 3_565
C20 C18 C19 C20 -0.3(8) 3_565 .
C17 C18 C19 C20 -176.6(5) . .
C18 C19 C20 C18 0.2(8) . 3_565
C18 C19 C20 C21 179.8(5) . .
C19 C20 C21 S2 104.8(5) . .
C18 C20 C21 S2 -75.7(5) 3_565 .
Fe4 S2 C21 C20 -164.3(3) . .
Fe3 S2 C21 C20 -88.7(3) . .
C25 O14 C22 C23 0.9(7) . .
C25 O14 C22 Fe4 175.3(5) . .
C25 O14 C22 Fe3 85.0(6) . .
C12 Fe4 C22 O14 88.3(5) . .
C11 Fe4 C22 O14 -10.2(5) . .
C10 Fe4 C22 O14 -103.0(10) . .
S2 Fe4 C22 O14 -170.8(5) . .
Fe3 Fe4 C22 O14 -116.7(5) . .
C12 Fe4 C22 C23 -99.2(6) . .
C11 Fe4 C22 C23 162.3(7) . .
C10 Fe4 C22 C23 69.5(12) . .
S2 Fe4 C22 C23 1.7(6) . .
Fe3 Fe4 C22 C23 55.8(6) . .
C12 Fe4 C22 Fe3 -154.9(3) . .
C11 Fe4 C22 Fe3 106.5(3) . .
C10 Fe4 C22 Fe3 13.7(11) . .
S2 Fe4 C22 Fe3 -54.10(12) . .
C7 Fe3 C22 O14 86.5(6) . .
C8 Fe3 C22 O14 -3.7(5) . .
C9 Fe3 C22 O14 -98.7(5) . .
S2 Fe3 C22 O14 171.5(5) . .
C23 Fe3 C22 O14 -101.2(6) . .
Fe4 Fe3 C22 O14 116.8(5) . .
C7 Fe3 C22 C23 -172.3(4) . .
C8 Fe3 C22 C23 97.5(4) . .
C9 Fe3 C22 C23 2.5(5) . .
S2 Fe3 C22 C23 -87.3(4) . .
Fe4 Fe3 C22 C23 -142.1(4) . .
C7 Fe3 C22 Fe4 -30.3(4) . .
C8 Fe3 C22 Fe4 -120.4(3) . .
C9 Fe3 C22 Fe4 144.5(3) . .
S2 Fe3 C22 Fe4 54.73(13) . .
C23 Fe3 C22 Fe4 142.1(4) . .
O14 C22 C23 C24 -0.7(7) . .
Fe4 C22 C23 C24 -173.9(5) . .
Fe3 C22 C23 C24 -118.6(5) . .
O14 C22 C23 Fe3 118.0(4) . .
Fe4 C22 C23 Fe3 -55.3(5) . .
C7 Fe3 C23 C22 26.4(13) . .
C8 Fe3 C23 C22 -82.7(4) . .
C9 Fe3 C23 C22 -178.1(4) . .
S2 Fe3 C23 C22 84.7(4) . .
Fe4 Fe3 C23 C22 28.0(3) . .
C7 Fe3 C23 C24 121.3(12) . .
C8 Fe3 C23 C24 12.2(7) . .
C9 Fe3 C23 C24 -83.2(7) . .
C22 Fe3 C23 C24 94.9(7) . .
S2 Fe3 C23 C24 179.6(6) . .
Fe4 Fe3 C23 C24 122.9(6) . .
C22 C23 C24 C25 0.2(8) . .
Fe3 C23 C24 C25 -71.6(8) . .
C23 C24 C25 O14 0.4(9) . .
C22 O14 C25 C24 -0.8(8) . .
